data_2009505
loop_
_publ_author_name
'H\"okelek, T.'
'Patir, S.'
'G\"ulce, A.'
'Okay, G.'

_publ_section_title
;
 Structural investigations of 1,2,3,4-tetrahydrocarbazole derivatives.
 I. 2,3-Dihydro-9-(phenylsulfonyl)carbazole-4(1<i>H</i>)-one and
 1,2,3,4-tetrahydrocarbazole-1-spiro-2'-[1,3]dithiolane
;
_journal_issue 3
_journal_name_full 'Acta Crystallographica Section C'
_journal_page_first 450
_journal_page_last 453
_journal_paper_doi 10.1107/S0108270193007516
_journal_volume 50
_journal_year 1994
_chemical_formula_sum 'C18 H15 N O3 S'
_chemical_formula_weight 325.38
_space_group_crystal_system orthorhombic
_space_group_IT_number 61
_space_group_name_Hall '-P 2bc 2ac'
_space_group_name_H-M_alt 'P c a b'
_atom_type_scat_source IntTabIV
_cell_angle_alpha 90.
_cell_angle_beta 90.
_cell_angle_gamma 90.
_cell_formula_units_Z 8
_cell_length_a 8.952(5)
_cell_length_b 21.979(4)
_cell_length_c 15.709(3)
_cell_measurement_reflns_used 25
_cell_measurement_temperature 293
_cell_measurement_theta_max 12
_cell_measurement_theta_min 5
_cell_volume 3090.8(19)
_diffrn_measurement_device 'Enraf-Nonius CAD-4'
_diffrn_measurement_method \w/2\q
_diffrn_radiation_type MoK\a
_diffrn_radiation_wavelength 0.71069
_diffrn_reflns_av_R_equivalents 'not calculated'
_diffrn_reflns_limit_h_max 9
_diffrn_reflns_limit_h_min 0
_diffrn_reflns_limit_k_max 24
_diffrn_reflns_limit_k_min 0
_diffrn_reflns_limit_l_max 17
_diffrn_reflns_limit_l_min 0
_diffrn_reflns_number 6408
_diffrn_reflns_theta_max 37.5
_diffrn_standards_decay_% 1
_diffrn_standards_interval_time 180
_diffrn_standards_number 3
_exptl_absorpt_coefficient_mu 0.21
_exptl_absorpt_correction_type none
_exptl_crystal_colour colourless
_exptl_crystal_density_diffrn 1.398
_exptl_crystal_description prismatic
_exptl_crystal_size_max 1.1
_exptl_crystal_size_mid 0.45
_exptl_crystal_size_min 0.35
_refine_diff_density_max 0.44
_refine_diff_density_min -0.24
_refine_ls_goodness_of_fit_obs 'not calculated'
_refine_ls_hydrogen_treatment refall
_refine_ls_number_parameters 268
_refine_ls_number_reflns 1210
_refine_ls_R_factor_obs 0.033
_refine_ls_shift/esd_max 0.01
_refine_ls_structure_factor_coef F
_refine_ls_wR_factor_obs 0.032
_reflns_number_observed 1389
_reflns_number_total 2417
_reflns_observed_criterion F>=3\s(F)
_cod_data_source_file ab1076.cif
_cod_data_source_block ab1076_structure_1_of_2
_cod_original_cell_volume 3090.8(1.9)
_cod_original_formula_sum 'C18 H15 N1 O3 S1'
_cod_database_code 2009505

loop_
_space_group_symop_id
_space_group_symop_operation_xyz
1 x,y,z
2 -x,-y+1/2,z+1/2
3 x+1/2,-y,-z+1/2
4 -x+1/2,y+1/2,-z
5 -x,-y,-z
6 x,y+1/2,-z+1/2
7 -x+1/2,y,z+1/2
8 x+1/2,-y+1/2,z

loop_
_atom_site_label
_atom_site_fract_x
_atom_site_fract_y
_atom_site_fract_z
_atom_site_U_iso_or_equiv
C1 -.1568(5) .3557(2) .5748(4) .0563(17)
C2 -.3182(6) .3755(3) .5825(4) .069(2)
C3 -.3507(6) .4359(3) .5452(4) .074(3)
C4 -.2457(6) .4851(2) .5717(3) .0560(18)
C4a -.0964(5) .4660(2) .5972(3) .0437(16)
C5 .0489(6) .5641(2) .6387(3) .063(2)
C5a .0297(5) .5015(2) .6255(2) .0440(15)
C6 .1840(8) .5839(2) .6703(3) .070(3)
C7 .2991(7) .5439(3) .6892(3) .067(2)
C8 .2845(5) .4818(3) .6753(3) .0573(19)
C8a .1467(4) .4618(2) .6436(3) .0433(14)
C9a -.0561(4) .4067(2) .5974(2) .0437(16)
C10 .1137(4) .3132(2) .7409(3) .0400(14)
C11 .0378(6) .2592(2) .7472(4) .0577(19)
C12 -.0122(6) .2406(3) .8253(4) .077(3)
C13 .0124(6) .2750(2) .8976(4) .0720(19)
C14 .0891(6) .3291(2) .8905(3) .0630(18)
C15 .1387(5) .3484(2) .8119(3) .0500(17)
N9 .0945(3) .40240(10) .6233(2) .0433(12)
S1 .18450(10) .3369(5) .6424(8) .0480(4)
O1 -.2800(4) .5392(2) .5694(3) .0953(15)
O2 .3386(3) .35260(10) .6515(2) .0650(12)
O3 .1393(4) .29510(10) .5781(2) .0680(11)
H5 -.033(2) .593(2) .6240(10) ?
H6 .206(5) .625(2) .683(3) ?
H7 .402(5) .559(2) .714(3) ?
H8 .354(4) .454(2) .691(2) ?
H11 .025(5) .237(2) .705(2) ?
H12 -.060(5) .207(2) .826(3) ?
H13 -.027(6) .260(2) .957(3) ?
H14 .105(5) .355(2) .943(3) ?
H15 .186(4) .385(2) .803(2) ?
H111 -.134(4) .321(2) .602(3) ?
H112 -.131(5) .343(2) .509(3) ?
H211 -.378(5) .344(2) .551(3) ?
H212 -.334(7) .381(3) .658(4) ?
H311 -.445(5) .450(2) .552(3) ?
H312 -.345(7) .430(3) .476(4) ?

loop_
_geom_angle_atom_site_label_1
_geom_angle_atom_site_label_2
_geom_angle_atom_site_label_3
_geom_angle
_geom_angle_publ_flag
C2 C1 C9a 110.1(4) yes
C1 C2 C3 114.4(5) yes
C2 C3 C4 114.6(5) yes
C3 C4 C4a 116.5(4) yes
C3 C4 O1 122.4(5) yes
O1 C4 C4a 121.0(5) yes
C4 C4a C5a 130.4(4) yes
C4 C4a C9a 121.5(4) yes
C5a C4a C9a 108.1(4) yes
C4a C5a C5 132.2(4) yes
C4a C5a C8a 108.3(3) yes
C8a C5a C5 119.5(4) yes
C5a C5 C6 118.1(5) yes
C5 C6 C7 122.0(5) yes
C6 C7 C8 121.2(5) yes
C7 C8 C8a 116.5(5) yes
C8 C8a C5a 122.6(4) yes
C8a N9 C9a 108.4(3) yes
C8a N9 S1 126.2(3) no
C9a N9 S1 124.6(3) no
C1 C9a C4a 124.5(4) yes
C1 C9a N9 126.8(4) yes
C4a C9a N9 108.7(4) yes
N9 S1 O2 105.9(2) no
N9 S1 O3 106.9(2) no
N9 S1 C10 103.8(2) no
O2 S1 O3 120.1(2) no
O2 S1 C10 109.4(2) no
O3 S1 C10 109.4(2) no
S1 C10 C11 120.0(4) no
S1 C10 C15 119.4(3) no
C11 C10 C15 120.6(5) no
C10 C11 C12 119.0(5) no
C11 C12 C13 121.4(5) no
C12 C13 C14 119.0(5) no
C13 C14 C15 119.9(5) no
C14 C15 C10 120.1(4) no
C8 C8a N9 131.0(4) yes
C5a C8a N9 106.4(3) yes
H111 C1 C9a 113.(3) no
H111 C1 C2 115.(3) no
H112 C1 C9a 107.(3) no
H112 C1 C2 111.(3) no
H111 C1 H112 101.(4) no
H211 C2 C1 106.(3) no
H211 C2 C3 109.(3) no
H212 C2 C1 103.(3) no
H211 C2 H212 119.(4) no

loop_
_geom_bond_atom_site_label_1
_geom_bond_atom_site_label_2
_geom_bond_distance
_geom_bond_publ_flag
C1 C2 1.513(7) yes
C1 C9a 1.482(6) yes
C2 C3 1.481(7) yes
C3 C4 1.492(7) yes
C4 C4a 1.457(6) yes
C4 O1 1.229(5) yes
C4a C5a 1.442(6) yes
C4a C9a 1.352(5) yes
C5a C5 1.402(6) yes
S1 O2 1.429(3) no
S1 O3 1.423(3) no
S1 C10 1.752(4) no
C10 C11 1.372(6) no
C10 C15 1.375(6) no
C5a C8a 1.391(5) yes
C5 C6 1.378(7) yes
C6 C7 1.386(7) yes
C7 C8 1.389(6) yes
C8 C8a 1.401(6) yes
C8a N9 1.423(5) yes
C9a N9 1.412(5) yes
N9 S1 1.678(3) yes
C11 C12 1.368(7) no
C12 C13 1.382(7) no
C13 C14 1.378(7) no
C14 C15 1.379(6) no
C1 H111 0.89(4) no
C1 H112 1.10(5) no
C2 H211 1.00(5) no
C2 H212 1.20(6) no
C3 H311 0.90(4) no
C3 H312 1.10(6) no
C14 H14 1.02(4) no
C5 H5 1.00(4) no
C6 H6 0.95(4) no
C7 H7 1.06(4) no
C8 H8 0.90(4) no
C11 H11 0.83(4) no
C12 H12 0.86(4) no
C13 H13 1.06(5) no
C15 H15 0.92(4) no

loop_
_geom_torsion_atom_site_label_1
_geom_torsion_atom_site_label_2
_geom_torsion_atom_site_label_3
_geom_torsion_atom_site_label_4
_geom_torsion
_geom_torsion_publ_flag
C1 C9a C4a C5a 178.0(4) yes
C4 C4a C9a N9 178.9(4) yes
C4a C5a C8a C8 -177.9(5) yes
N9 C8a C5a C5 -179.5(4) yes
O1 C4 C3 C2 -156.9(4) yes
O2 S1 N9 C9a 169.8(4) no
O2 S1 C10 C11 -129.0(6) no
O3 S1 C10 C11 4.4(8) no
O3 S1 C10 C15 -177.4(5) no
